data_7115214
loop_
_publ_author_name
'Guilera, Gemma'
'Steed, Jonathan W.'

_publ_section_title
;
 Topological control in coordination polymers by non-covalent forces
;
_journal_issue 16
_journal_name_full 'Chemical Communications'
_journal_page_first 1563
_journal_paper_doi 10.1039/a903163d
_journal_year 1999
_chemical_formula_sum 'C10 H12 N2 O4 Zn'
_chemical_formula_weight 289.59
_chemical_name_systematic
; 
 ? 
;
_space_group_IT_number 13
_symmetry_cell_setting monoclinic
_symmetry_space_group_name_Hall '-P 2yac'
_symmetry_space_group_name_H-M 'P 1 2/n 1'
_atom_sites_solution_hydrogens geom
_atom_sites_solution_primary direct
_atom_sites_solution_secondary difmap
_audit_creation_method SHELXL-97
_cell_angle_alpha 90.00
_cell_angle_beta 100.47(3)
_cell_angle_gamma 90.00
_cell_formula_units_Z 2
_cell_length_a 5.6508(11)
_cell_length_b 7.2496(14)
_cell_length_c 13.179(3)
_cell_measurement_temperature 100(2)
_cell_volume 530.9(2)
_computing_cell_refinement 'DENZO-SMN (Otwinowski, 1989)'
_computing_data_collection 'Nonius Collect'
_computing_data_reduction 'DENZO-SMN (Otwinowski, 1989)'
_computing_molecular_graphics 'XSeed (Barbour, 1999)'
_computing_structure_refinement 'SHELXL-97 (Sheldrick, 1997)'
_computing_structure_solution 'SHELXS-97 (Sheldrick, 1990)'
_diffrn_ambient_temperature 100(2)
_diffrn_measured_fraction_theta_full 0.993
_diffrn_measured_fraction_theta_max 0.993
_diffrn_measurement_device_type KappaCCD
_diffrn_measurement_method '2o phi scans + omega to complete'
_diffrn_radiation_monochromator graphite
_diffrn_radiation_source 'fine-focus sealed tube'
_diffrn_radiation_type MoK\a
_diffrn_radiation_wavelength 0.71073
_diffrn_reflns_av_R_equivalents 0.0783
_diffrn_reflns_av_sigmaI/netI 0.1132
_diffrn_reflns_limit_h_max 7
_diffrn_reflns_limit_h_min -7
_diffrn_reflns_limit_k_max 9
_diffrn_reflns_limit_k_min -9
_diffrn_reflns_limit_l_max 17
_diffrn_reflns_limit_l_min -17
_diffrn_reflns_number 2189
_diffrn_reflns_theta_full 27.49
_diffrn_reflns_theta_max 27.49
_diffrn_reflns_theta_min 3.14
_diffrn_standards_decay_% 0
_exptl_absorpt_coefficient_mu 2.317
_exptl_absorpt_correction_T_max 0.9337
_exptl_absorpt_correction_T_min 0.3369
_exptl_absorpt_correction_type Scalepack
_exptl_crystal_colour colourless
_exptl_crystal_density_diffrn 1.812
_exptl_crystal_density_method 'not measured'
_exptl_crystal_description plate
_exptl_crystal_F_000 296
_exptl_crystal_size_max 0.60
_exptl_crystal_size_mid 0.10
_exptl_crystal_size_min 0.03
_refine_diff_density_max 0.606
_refine_diff_density_min -1.454
_refine_diff_density_rms 0.181
_refine_ls_extinction_coef 0.004(7)
_refine_ls_extinction_expression Fc^*^=kFc[1+0.001xFc^2^\l^3^/sin(2\q)]^-1/4^
_refine_ls_extinction_method SHELXL
_refine_ls_goodness_of_fit_ref 1.103
_refine_ls_hydrogen_treatment mixed
_refine_ls_matrix_type full
_refine_ls_number_parameters 87
_refine_ls_number_reflns 1212
_refine_ls_number_restraints 0
_refine_ls_restrained_S_all 1.103
_refine_ls_R_factor_all 0.0664
_refine_ls_R_factor_gt 0.0511
_refine_ls_shift/su_max 0.000
_refine_ls_shift/su_mean 0.000
_refine_ls_structure_factor_coef Fsqd
_refine_ls_weighting_details 'calc w=1/[\s^2^(Fo^2^)+(0.0339P)^2^+0.2266P] where P=(Fo^2^+2Fc^2^)/3'
_refine_ls_weighting_scheme calc
_refine_ls_wR_factor_gt 0.1229
_refine_ls_wR_factor_ref 0.1297
_reflns_number_gt 1021
_reflns_number_total 1212
_reflns_threshold_expression >2sigma(I)
_cod_data_source_file 903163d.txt
_cod_data_source_block gg50
_cod_depositor_comments
;
The following automatic conversions were performed:

'_symmetry_cell_setting' value 'Monoclinic' changed to 'monoclinic'
according to
/usr/data/users/saulius/automatic-downloads/retrospective/RSC/lib/dictionaries/cif_core.dic
dictionary named 'cif_core.dic' version 2.4.2 from 2011-04-26.

Automatic conversion script
Id: cif_fix_values 2281 2013-09-26 08:29:07Z andrius 
;
_cod_original_cell_volume 530.90(18)
_cod_original_sg_symbol_H-M P2/n
_cod_database_code 7115214

loop_
_symmetry_equiv_pos_as_xyz
'x, y, z'
'-x+1/2, y, -z+1/2'
'-x, -y, -z'
'x-1/2, -y, z-1/2'

loop_
_atom_site_label
_atom_site_type_symbol
_atom_site_fract_x
_atom_site_fract_y
_atom_site_fract_z
_atom_site_U_iso_or_equiv
_atom_site_adp_type
_atom_site_occupancy
_atom_site_symmetry_multiplicity
_atom_site_calc_flag
_atom_site_refinement_flags
Zn1 Zn 0.2500 0.36231(8) 0.2500 0.0145(3) Uani 1 2 d S
O1 O 0.0123(4) 0.1895(4) 0.17916(19) 0.0183(6) Uani 1 1 d .
O2 O -0.1950(5) 0.4293(4) 0.1017(2) 0.0214(6) Uani 1 1 d .
N1 N 0.1497(6) 0.5668(5) 0.3400(2) 0.0172(7) Uani 1 1 d .
C2 C -0.3392(7) 0.1254(5) 0.0568(3) 0.0124(7) Uani 1 1 d .
C1 C -0.1645(6) 0.2603(5) 0.1166(3) 0.0153(8) Uani 1 1 d .
C5 C 0.1454(7) 0.7410(5) 0.2792(3) 0.0179(8) Uani 1 1 d .
H5A H 0.1586 0.8486 0.3262 0.022 Uiso 1 1 calc R
H5B H -0.0086 0.7506 0.2298 0.022 Uiso 1 1 calc R
C4 C -0.5700(6) 0.1817(6) 0.0109(3) 0.0149(8) Uani 1 1 d .
H4 H -0.6186 0.3057 0.0183 0.018 Uiso 1 1 calc R
C3 C -0.2712(6) -0.0579(5) 0.0454(3) 0.0151(8) Uani 1 1 d .
H3 H -0.1147 -0.0979 0.0765 0.018 Uiso 1 1 calc R
H1 H 0.256(7) 0.576(5) 0.395(3) 0.005(9) Uiso 1 1 d .
H2 H 0.013(10) 0.548(8) 0.355(4) 0.045(15) Uiso 1 1 d .

loop_
_atom_site_aniso_label
_atom_site_aniso_U_11
_atom_site_aniso_U_22
_atom_site_aniso_U_33
_atom_site_aniso_U_23
_atom_site_aniso_U_13
_atom_site_aniso_U_12
Zn1 0.0112(4) 0.0166(4) 0.0142(4) 0.000 -0.0019(2) 0.000
O1 0.0145(13) 0.0165(13) 0.0205(14) 0.0032(11) -0.0059(11) -0.0009(11)
O2 0.0141(13) 0.0207(15) 0.0267(14) 0.0022(11) -0.0036(11) -0.0013(12)
N1 0.0158(16) 0.0214(18) 0.0134(16) 0.0021(12) 0.0000(14) -0.0001(14)
C2 0.0112(17) 0.0154(18) 0.0104(16) 0.0028(12) 0.0013(13) -0.0013(14)
C1 0.0099(17) 0.022(2) 0.0138(17) -0.0007(14) 0.0017(13) 0.0002(15)
C5 0.0179(19) 0.021(2) 0.0152(17) 0.0011(14) 0.0023(15) 0.0017(16)
C4 0.0127(18) 0.0199(19) 0.0116(16) -0.0004(14) 0.0010(14) 0.0004(15)
C3 0.0126(17) 0.019(2) 0.0123(16) 0.0034(14) -0.0007(13) 0.0021(15)

loop_
_atom_type_symbol
_atom_type_description
_atom_type_scat_dispersion_real
_atom_type_scat_dispersion_imag
_atom_type_scat_source
C C 0.0033 0.0016 'International Tables Vol C Tables 4.2.6.8 and 6.1.1.4'
H H 0.0000 0.0000 'International Tables Vol C Tables 4.2.6.8 and 6.1.1.4'
N N 0.0061 0.0033 'International Tables Vol C Tables 4.2.6.8 and 6.1.1.4'
O O 0.0106 0.0060 'International Tables Vol C Tables 4.2.6.8 and 6.1.1.4'
Zn Zn 0.2839 1.4301 'International Tables Vol C Tables 4.2.6.8 and 6.1.1.4'

loop_
_geom_angle_atom_site_label_1
_geom_angle_atom_site_label_2
_geom_angle_atom_site_label_3
_geom_angle
_geom_angle_site_symmetry_1
_geom_angle_site_symmetry_3
O1 Zn1 O1 99.90(15) . 2
O1 Zn1 N1 115.40(12) . 2
O1 Zn1 N1 120.36(13) 2 2
O1 Zn1 N1 120.36(13) . .
O1 Zn1 N1 115.40(12) 2 .
N1 Zn1 N1 86.87(18) 2 .
C1 O1 Zn1 116.1(2) . .
C5 N1 Zn1 106.4(2) . .
C4 C2 C3 118.9(3) . .
C4 C2 C1 120.6(3) . .
C3 C2 C1 120.4(3) . .
O2 C1 O1 124.3(3) . .
O2 C1 C2 119.8(3) . .
O1 C1 C2 115.9(3) . .
N1 C5 C5 109.4(2) . 2
C3 C4 C2 120.4(4) 3_455 .
C4 C3 C2 120.6(3) 3_455 .

loop_
_geom_bond_atom_site_label_1
_geom_bond_atom_site_label_2
_geom_bond_distance
_geom_bond_site_symmetry_2
Zn1 O1 1.947(3) .
Zn1 O1 1.947(3) 2
Zn1 N1 2.042(3) 2
Zn1 N1 2.042(3) .
O1 C1 1.282(4) .
O2 C1 1.247(5) .
N1 C5 1.493(5) .
C2 C4 1.396(5) .
C2 C3 1.399(5) .
C2 C1 1.506(5) .
C5 C5 1.523(7) 2
C4 C3 1.385(5) 3_455
C3 C4 1.385(5) 3_455
